data_1560525
loop_
_publ_author_name
'Wang, Jun'
'Bai, Chao'
'Hu, Huai-Ming'
'Yuan, Fei'
'Xue, Gang-Lin'

_publ_section_title
;
 A family of entangled coordination polymers constructed from a flexible
 V-shaped long bicarboxylic acid and auxiliary N-donor ligands:
 Luminescent sensing
;
_journal_name_full 'Journal of Solid State Chemistry'
_journal_page_first 87
_journal_page_last 97
_journal_paper_doi 10.1016/j.jssc.2017.02.015
_journal_volume 249
_journal_year 2017
_chemical_formula_sum 'C216 H184 N16 O48 Zn8'
_chemical_formula_weight 4294.74
_space_group_crystal_system monoclinic
_space_group_IT_number 15
_space_group_name_Hall '-C 2yc'
_space_group_name_H-M_alt 'C 1 2/c 1'
_atom_sites_solution_hydrogens geom
_cell_angle_alpha 90
_cell_angle_beta 92.547(16)
_cell_angle_gamma 90
_cell_formula_units_Z 1
_cell_length_a 19.613(13)
_cell_length_b 8.337(5)
_cell_length_c 30.594(16)
_cell_measurement_temperature 296(2)
_cell_volume 4998(5)
_computing_cell_refinement 'Bruker SAINT'
_computing_data_collection 'Bruker APEX2'
_computing_data_reduction 'Bruker SAINT'
_computing_molecular_graphics 'Bruker SHELXTL'
_computing_publication_material 'Bruker SHELXTL'
_computing_structure_refinement 'SHELXL-2013 (Sheldrick, 2013)'
_computing_structure_solution 'SHELXS-97 (Sheldrick, 2008)'
_diffrn_ambient_temperature 296(2)
_diffrn_measured_fraction_theta_full 0.993
_diffrn_measured_fraction_theta_max 0.993
_diffrn_measurement_device_type 'Bruker APEX-II CCD'
_diffrn_measurement_method '\f and \w scans'
_diffrn_radiation_type MoK\a
_diffrn_radiation_wavelength 0.71073
_diffrn_reflns_av_R_equivalents 0.0618
_diffrn_reflns_av_unetI/netI 0.0704
_diffrn_reflns_Laue_measured_fraction_full 0.993
_diffrn_reflns_Laue_measured_fraction_max 0.993
_diffrn_reflns_limit_h_max 23
_diffrn_reflns_limit_h_min -18
_diffrn_reflns_limit_k_max 10
_diffrn_reflns_limit_k_min -8
_diffrn_reflns_limit_l_max 36
_diffrn_reflns_limit_l_min -32
_diffrn_reflns_number 12348
_diffrn_reflns_point_group_measured_fraction_full 0.993
_diffrn_reflns_point_group_measured_fraction_max 0.993
_diffrn_reflns_theta_full 25.242
_diffrn_reflns_theta_max 25.399
_diffrn_reflns_theta_min 1.332
_exptl_absorpt_coefficient_mu 1.028
_exptl_absorpt_correction_T_max 0.857
_exptl_absorpt_correction_T_min 0.724
_exptl_absorpt_correction_type multi-scan
_exptl_absorpt_process_details sadabs
_exptl_crystal_colour colorless
_exptl_crystal_density_diffrn 1.427
_exptl_crystal_description block
_exptl_crystal_F_000 2216
_exptl_crystal_size_max 0.330
_exptl_crystal_size_mid 0.270
_exptl_crystal_size_min 0.150
_refine_diff_density_max 0.746
_refine_diff_density_min -0.902
_refine_diff_density_rms 0.112
_refine_ls_extinction_coef .
_refine_ls_extinction_method none
_refine_ls_goodness_of_fit_ref 1.021
_refine_ls_hydrogen_treatment constr
_refine_ls_matrix_type full
_refine_ls_number_parameters 327
_refine_ls_number_reflns 4557
_refine_ls_number_restraints 0
_refine_ls_restrained_S_all 1.021
_refine_ls_R_factor_all 0.0734
_refine_ls_R_factor_gt 0.0472
_refine_ls_shift/su_max 0.003
_refine_ls_shift/su_mean 0.000
_refine_ls_structure_factor_coef Fsqd
_refine_ls_weighting_details
;
 w=1/[\s^2^(Fo^2^)+(0.0845P)^2^]
 where P=(Fo^2^+2Fc^2^)/3
;
_refine_ls_weighting_scheme calc
_refine_ls_wR_factor_gt 0.1200
_refine_ls_wR_factor_ref 0.1450
_reflns_Friedel_coverage 0.000
_reflns_Friedel_fraction_full .
_reflns_Friedel_fraction_max .
_reflns_number_gt 3338
_reflns_number_total 4557
_reflns_threshold_expression 'I > 2\s(I)'
_cod_data_source_file mmc14.cif
_cod_data_source_block w10
_cod_original_sg_symbol_H-M 'C 2/c'
_cod_database_code 1560525
_shelx_space_group_comment
;
The symmetry employed for this shelxl refinement is uniquely defined
by the following loop, which should always be used as a source of
symmetry information in preference to the above space-group names.
They are only intended as comments.
;
_shelx_estimated_absorpt_t_min 0.728
_shelx_estimated_absorpt_t_max 0.861
_shelxl_version_number 2013-2

loop_
_space_group_symop_operation_xyz
'x, y, z'
'-x, y, -z+1/2'
'x+1/2, y+1/2, z'
'-x+1/2, y+1/2, -z+1/2'
'-x, -y, -z'
'x, -y, z-1/2'
'-x+1/2, -y+1/2, -z'
'x+1/2, -y+1/2, z-1/2'

loop_
_atom_site_label
_atom_site_type_symbol
_atom_site_fract_x
_atom_site_fract_y
_atom_site_fract_z
_atom_site_U_iso_or_equiv
_atom_site_adp_type
_atom_site_occupancy
_atom_site_site_symmetry_order
_atom_site_calc_flag
_atom_site_refinement_flags_posn
_atom_site_refinement_flags_adp
_atom_site_refinement_flags_occupancy
_atom_site_disorder_assembly
_atom_site_disorder_group
Zn1 Zn 0.25763(2) 0.94242(4) 0.27375(2) 0.03140(18) Uani 1 1 d . . . . .
O1 O 0.22393(14) 0.9418(2) 0.21080(8) 0.0344(6) Uani 1 1 d . . . . .
O2 O 0.22447(14) 0.6802(3) 0.22169(7) 0.0396(6) Uani 1 1 d . . . . .
O3 O 0.16258(16) 0.7091(3) 0.01403(8) 0.0519(8) Uani 1 1 d . . . . .
O4 O -0.05884(18) 0.7196(4) 0.00353(9) 0.0700(10) Uani 1 1 d . . . . .
O5 O -0.1693(2) 0.9165(4) 0.19069(12) 0.0843(13) Uani 1 1 d . . . . .
O6 O -0.2585(2) 0.7941(4) 0.16117(12) 0.0933(15) Uani 1 1 d . . . . .
N1 N 0.35524(16) 0.8565(3) 0.26981(9) 0.0342(7) Uani 1 1 d . . . . .
N2 N 0.37046(17) 0.7108(3) 0.28831(10) 0.0388(8) Uani 1 1 d . . . . .
H2 H 0.3420 0.6559 0.3029 0.047 Uiso 1 1 calc R U . . .
C26 C 0.4152(3) 1.0559(4) 0.22513(15) 0.0535(12) Uani 1 1 d . . . . .
H26A H 0.3722 1.0713 0.2095 0.080 Uiso 1 1 calc R U . . .
H26B H 0.4510 1.0509 0.2048 0.080 Uiso 1 1 calc R U . . .
H26C H 0.4235 1.1439 0.2449 0.080 Uiso 1 1 calc R U . . .
C1 C 0.21705(19) 0.7990(3) 0.19601(10) 0.0293(8) Uani 1 1 d . . . . .
C2 C 0.2004(2) 0.7784(4) 0.14845(11) 0.0340(8) Uani 1 1 d . . . . .
C24 C 0.46495(18) 0.7842(3) 0.25768(10) 0.0296(8) Uani 1 1 d . . . . .
C7 C 0.2089(2) 0.9068(4) 0.11960(12) 0.0487(12) Uani 1 1 d . . . . .
H7 H 0.2230 1.0059 0.1306 0.058 Uiso 1 1 calc R U . . .
C18 C -0.1939(3) 0.7571(5) 0.08037(16) 0.0631(14) Uani 1 1 d . . . . .
H18 H -0.2412 0.7483 0.0795 0.076 Uiso 1 1 calc R U . . .
C25 C 0.4340(2) 0.6626(4) 0.28146(12) 0.0373(9) Uani 1 1 d . . . . .
C23 C 0.4135(2) 0.9012(4) 0.25073(11) 0.0311(8) Uani 1 1 d . . . . .
C14 C 0.0365(2) 0.7334(5) -0.04414(12) 0.0512(11) Uani 1 1 d . . . . .
C3 C 0.1782(2) 0.6312(4) 0.13044(11) 0.0434(10) Uani 1 1 d . . . . .
H3 H 0.1715 0.5444 0.1489 0.052 Uiso 1 1 calc R U . . .
C5 C 0.1753(2) 0.7422(4) 0.05769(11) 0.0431(10) Uani 1 1 d . . . . .
C19 C -0.1584(3) 0.7988(4) 0.11939(15) 0.0547(13) Uani 1 1 d . . . . .
C6 C 0.1967(3) 0.8886(5) 0.07480(12) 0.0540(12) Uani 1 1 d . . . . .
H6 H 0.2029 0.9750 0.0562 0.065 Uiso 1 1 calc R U . . .
C22 C -0.1978(3) 0.8381(5) 0.15969(17) 0.0684(17) Uani 1 1 d . . . . .
C17 C -0.1582(3) 0.7288(6) 0.04277(15) 0.0656(14) Uani 1 1 d . . . . .
H17 H -0.1819 0.7006 0.0169 0.079 Uiso 1 1 calc R U . . .
C21 C -0.0525(3) 0.7776(6) 0.08227(14) 0.0648(14) Uani 1 1 d . . . . .
H21 H -0.0050 0.7817 0.0835 0.078 Uiso 1 1 calc R U . . .
C4 C 0.1662(2) 0.6133(4) 0.08609(12) 0.0475(11) Uani 1 1 d . . . . .
H4 H 0.1520 0.5146 0.0749 0.057 Uiso 1 1 calc R U . . .
C11 C 0.0806(3) 0.7285(6) -0.12938(14) 0.0753(16) Uani 1 1 d . . . . .
H11 H 0.0953 0.7268 -0.1578 0.090 Uiso 1 1 calc R U . . .
C9 C 0.1030(2) 0.7834(5) -0.05257(12) 0.0470(11) Uani 1 1 d . . . . .
C15 C 0.0138(3) 0.7387(6) 0.00307(13) 0.0622(13) Uani 1 1 d . . . . .
H15A H 0.0360 0.6535 0.0199 0.075 Uiso 1 1 calc R U . . .
H15B H 0.0269 0.8404 0.0164 0.075 Uiso 1 1 calc R U . . .
C8 C 0.1512(2) 0.8410(5) -0.01640(12) 0.0504(11) Uani 1 1 d . . . . .
H8A H 0.1941 0.8742 -0.0282 0.061 Uiso 1 1 calc R U . . .
H8B H 0.1317 0.9318 -0.0016 0.061 Uiso 1 1 calc R U . . .
C13 C -0.0069(3) 0.6841(6) -0.07842(14) 0.0727(15) Uani 1 1 d . . . . .
H13 H -0.0512 0.6528 -0.0730 0.087 Uiso 1 1 calc R U . . .
C20 C -0.0889(3) 0.8071(5) 0.11985(14) 0.0627(14) Uani 1 1 d . . . . .
H20 H -0.0650 0.8332 0.1458 0.075 Uiso 1 1 calc R U . . .
C10 C 0.1247(3) 0.7790(5) -0.09565(13) 0.0579(12) Uani 1 1 d . . . . .
H10 H 0.1689 0.8101 -0.1015 0.069 Uiso 1 1 calc R U . . .
C16 C -0.0877(3) 0.7424(5) 0.04356(13) 0.0516(11) Uani 1 1 d . . . . .
C12 C 0.0157(3) 0.6812(7) -0.12141(14) 0.0784(17) Uani 1 1 d . . . . .
H12 H -0.0135 0.6472 -0.1443 0.094 Uiso 1 1 calc R U . . .
C27 C 0.4619(3) 0.5067(5) 0.29950(17) 0.0685(15) Uani 1 1 d . . . . .
H27A H 0.4507 0.4965 0.3296 0.103 Uiso 1 1 calc R U . . .
H27B H 0.5106 0.5053 0.2974 0.103 Uiso 1 1 calc R U . . .
H27C H 0.4423 0.4190 0.2830 0.103 Uiso 1 1 calc R U . . .

loop_
_atom_site_aniso_label
_atom_site_aniso_U_11
_atom_site_aniso_U_22
_atom_site_aniso_U_33
_atom_site_aniso_U_23
_atom_site_aniso_U_13
_atom_site_aniso_U_12
Zn1 0.0415(3) 0.0268(2) 0.0263(3) 0.00017(14) 0.00586(19) 0.00312(16)
O1 0.0485(19) 0.0253(11) 0.0289(13) -0.0014(9) -0.0022(12) 0.0052(10)
O2 0.054(2) 0.0319(12) 0.0322(14) 0.0050(10) -0.0006(12) 0.0022(11)
O3 0.073(2) 0.0547(15) 0.0274(14) -0.0028(12) -0.0053(14) 0.0025(14)
O4 0.055(2) 0.119(3) 0.0365(17) -0.0107(17) 0.0162(15) -0.0064(19)
O5 0.139(4) 0.0607(19) 0.058(2) 0.0019(16) 0.056(2) 0.017(2)
O6 0.111(4) 0.0611(19) 0.115(3) 0.0347(19) 0.083(3) 0.033(2)
N1 0.044(2) 0.0247(13) 0.0337(16) 0.0061(11) 0.0051(14) 0.0014(12)
N2 0.037(2) 0.0281(13) 0.052(2) 0.0129(12) 0.0133(16) 0.0005(12)
C26 0.062(4) 0.040(2) 0.061(3) 0.0208(18) 0.018(2) 0.0078(18)
C1 0.031(2) 0.0267(15) 0.0301(19) 0.0007(13) 0.0050(15) 0.0018(13)
C2 0.044(3) 0.0297(15) 0.0285(19) 0.0016(13) 0.0028(16) -0.0012(15)
C24 0.038(2) 0.0259(14) 0.0253(17) -0.0017(12) 0.0037(15) 0.0012(14)
C7 0.082(4) 0.0330(18) 0.031(2) 0.0034(15) -0.001(2) -0.0088(19)
C18 0.054(4) 0.063(3) 0.076(3) 0.011(2) 0.036(3) -0.004(2)
C25 0.036(3) 0.0290(16) 0.048(2) 0.0062(15) 0.0066(18) 0.0021(15)
C23 0.041(3) 0.0281(15) 0.0249(18) -0.0013(13) 0.0046(16) 0.0014(15)
C14 0.058(3) 0.072(3) 0.024(2) 0.0012(18) 0.005(2) 0.000(2)
C3 0.065(3) 0.0288(17) 0.036(2) 0.0067(15) -0.006(2) -0.0009(17)
C5 0.056(3) 0.0465(19) 0.027(2) -0.0027(16) 0.0001(18) 0.0007(18)
C19 0.078(4) 0.0333(19) 0.056(3) 0.0033(18) 0.038(3) 0.0006(19)
C6 0.088(4) 0.0446(19) 0.029(2) 0.0087(17) 0.001(2) -0.013(2)
C22 0.096(5) 0.038(2) 0.076(4) 0.030(2) 0.062(3) 0.025(2)
C17 0.067(4) 0.080(3) 0.051(3) -0.002(2) 0.013(3) -0.012(3)
C21 0.054(4) 0.095(3) 0.047(3) -0.011(2) 0.021(2) -0.007(3)
C4 0.069(3) 0.0347(17) 0.038(2) -0.0014(16) -0.012(2) -0.0022(19)
C11 0.104(5) 0.102(4) 0.021(2) -0.001(2) 0.011(3) -0.006(3)
C9 0.059(3) 0.056(2) 0.027(2) 0.0032(17) 0.011(2) 0.005(2)
C15 0.053(4) 0.101(3) 0.034(2) -0.003(2) 0.014(2) -0.004(3)
C8 0.062(3) 0.060(2) 0.030(2) 0.0070(18) 0.007(2) 0.001(2)
C13 0.066(4) 0.116(4) 0.036(3) -0.004(3) -0.001(2) -0.018(3)
C20 0.076(4) 0.074(3) 0.040(3) -0.013(2) 0.023(2) -0.013(3)
C10 0.064(4) 0.079(3) 0.032(2) 0.004(2) 0.016(2) 0.002(2)
C16 0.051(3) 0.064(2) 0.041(2) -0.0036(19) 0.019(2) -0.007(2)
C12 0.086(5) 0.118(4) 0.031(3) -0.008(3) -0.003(3) -0.020(3)
C27 0.060(4) 0.044(2) 0.103(4) 0.036(2) 0.018(3) 0.011(2)

loop_
_atom_type_symbol
_atom_type_description
_atom_type_scat_dispersion_real
_atom_type_scat_dispersion_imag
_atom_type_scat_source
C C 0.0033 0.0016 'International Tables Vol C Tables 4.2.6.8 and 6.1.1.4'
H H 0.0000 0.0000 'International Tables Vol C Tables 4.2.6.8 and 6.1.1.4'
N N 0.0061 0.0033 'International Tables Vol C Tables 4.2.6.8 and 6.1.1.4'
O O 0.0106 0.0060 'International Tables Vol C Tables 4.2.6.8 and 6.1.1.4'
Zn Zn 0.2839 1.4301 'International Tables Vol C Tables 4.2.6.8 and 6.1.1.4'

loop_
_geom_angle_atom_site_label_1
_geom_angle_atom_site_label_2
_geom_angle_atom_site_label_3
_geom_angle
_geom_angle_site_symmetry_1
_geom_angle_site_symmetry_3
O1 Zn1 O2 96.75(9) . 4
O1 Zn1 N1 102.18(11) . .
O2 Zn1 N1 100.78(11) 4 .
O1 Zn1 O5 104.66(16) . 2
O2 Zn1 O5 102.16(11) 4 2
N1 Zn1 O5 142.05(14) . 2
O1 Zn1 O6 143.45(11) . 2
O2 Zn1 O6 117.73(10) 4 2
N1 Zn1 O6 83.90(13) . 2
O5 Zn1 O6 58.68(16) 2 2
O1 Zn1 C22 128.45(17) . 2
O2 Zn1 C22 111.42(10) 4 2
N1 Zn1 C22 113.07(18) . 2
O5 Zn1 C22 29.52(18) 2 2
O6 Zn1 C22 29.22(17) 2 2
C1 O1 Zn1 111.5(2) . .
C1 O2 Zn1 145.6(2) . 4_545
C5 O3 C8 119.2(3) . .
C16 O4 C15 116.0(4) . .
C22 O5 Zn1 95.5(3) . 2
C22 O6 Zn1 84.5(3) . 2
C23 N1 N2 104.5(3) . .
C23 N1 Zn1 137.2(2) . .
N2 N1 Zn1 118.2(2) . .
C25 N2 N1 113.0(3) . .
C25 N2 H2 123.5 . .
N1 N2 H2 123.5 . .
C23 C26 H26A 109.5 . .
C23 C26 H26B 109.5 . .
H26A C26 H26B 109.5 . .
C23 C26 H26C 109.5 . .
H26A C26 H26C 109.5 . .
H26B C26 H26C 109.5 . .
O2 C1 O1 120.0(3) . .
O2 C1 C2 122.0(3) . .
O1 C1 C2 118.0(3) . .
C7 C2 C3 117.6(3) . .
C7 C2 C1 120.1(3) . .
C3 C2 C1 122.3(3) . .
C25 C24 C23 104.7(3) . .
C25 C24 C24 126.7(3) . 2_655
C23 C24 C24 128.5(2) . 2_655
C6 C7 C2 121.2(3) . .
C6 C7 H7 119.4 . .
C2 C7 H7 119.4 . .
C17 C18 C19 119.8(5) . .
C17 C18 H18 120.1 . .
C19 C18 H18 120.1 . .
N2 C25 C24 107.1(3) . .
N2 C25 C27 122.0(3) . .
C24 C25 C27 130.9(4) . .
N1 C23 C24 110.8(3) . .
N1 C23 C26 119.8(3) . .
C24 C23 C26 129.4(3) . .
C13 C14 C9 119.6(4) . .
C13 C14 C15 121.9(4) . .
C9 C14 C15 118.5(4) . .
C4 C3 C2 121.2(3) . .
C4 C3 H3 119.4 . .
C2 C3 H3 119.4 . .
O3 C5 C6 125.6(3) . .
O3 C5 C4 115.3(3) . .
C6 C5 C4 119.1(3) . .
C20 C19 C18 118.8(4) . .
C20 C19 C22 121.6(5) . .
C18 C19 C22 119.6(5) . .
C5 C6 C7 120.3(3) . .
C5 C6 H6 119.8 . .
C7 C6 H6 119.8 . .
O6 C22 O5 121.1(4) . .
O6 C22 C19 119.1(6) . .
O5 C22 C19 119.9(5) . .
O6 C22 Zn1 66.3(3) . 2
O5 C22 Zn1 55.0(2) . 2
C19 C22 Zn1 172.3(3) . 2
C16 C17 C18 120.6(5) . .
C16 C17 H17 119.7 . .
C18 C17 H17 119.7 . .
C16 C21 C20 119.3(5) . .
C16 C21 H21 120.4 . .
C20 C21 H21 120.4 . .
C3 C4 C5 120.6(3) . .
C3 C4 H4 119.7 . .
C5 C4 H4 119.7 . .
C12 C11 C10 120.8(4) . .
C12 C11 H11 119.6 . .
C10 C11 H11 119.6 . .
C10 C9 C14 119.2(4) . .
C10 C9 C8 119.5(4) . .
C14 C9 C8 121.3(3) . .
O4 C15 C14 109.7(4) . .
O4 C15 H15A 109.7 . .
C14 C15 H15A 109.7 . .
O4 C15 H15B 109.7 . .
C14 C15 H15B 109.7 . .
H15A C15 H15B 108.2 . .
O3 C8 C9 107.7(3) . .
O3 C8 H8A 110.2 . .
C9 C8 H8A 110.2 . .
O3 C8 H8B 110.2 . .
C9 C8 H8B 110.2 . .
H8A C8 H8B 108.5 . .
C14 C13 C12 120.4(5) . .
C14 C13 H13 119.8 . .
C12 C13 H13 119.8 . .
C19 C20 C21 121.8(5) . .
C19 C20 H20 119.1 . .
C21 C20 H20 119.1 . .
C11 C10 C9 120.2(5) . .
C11 C10 H10 119.9 . .
C9 C10 H10 119.9 . .
C21 C16 O4 125.5(4) . .
C21 C16 C17 119.6(4) . .
O4 C16 C17 114.8(4) . .
C11 C12 C13 119.8(5) . .
C11 C12 H12 120.1 . .
C13 C12 H12 120.1 . .
C25 C27 H27A 109.5 . .
C25 C27 H27B 109.5 . .
H27A C27 H27B 109.5 . .
C25 C27 H27C 109.5 . .
H27A C27 H27C 109.5 . .
H27B C27 H27C 109.5 . .

loop_
_geom_bond_atom_site_label_1
_geom_bond_atom_site_label_2
_geom_bond_distance
_geom_bond_site_symmetry_2
Zn1 O1 2.008(3) .
Zn1 O2 2.017(3) 4
Zn1 N1 2.053(3) .
Zn1 O5 2.097(4) 2
Zn1 O6 2.343(4) 2
Zn1 C22 2.548(4) 2
O1 C1 1.279(4) .
O2 C1 1.268(4) .
O2 Zn1 2.017(3) 4_545
O3 C5 1.376(4) .
O3 C8 1.451(4) .
O4 C16 1.385(4) .
O4 C15 1.434(5) .
O5 C22 1.261(7) .
O5 Zn1 2.097(4) 2
O6 C22 1.250(7) .
O6 Zn1 2.343(4) 2
N1 C23 1.357(4) .
N1 N2 1.368(3) .
N2 C25 1.334(5) .
N2 H2 0.8600 .
C26 C23 1.510(4) .
C26 H26A 0.9600 .
C26 H26B 0.9600 .
C26 H26C 0.9600 .
C1 C2 1.487(5) .
C2 C7 1.402(4) .
C2 C3 1.406(5) .
C24 C25 1.402(5) .
C24 C23 1.414(5) .
C24 C24 1.473(7) 2_655
C7 C6 1.389(5) .
C7 H7 0.9300 .
C18 C17 1.393(6) .
C18 C19 1.399(7) .
C18 H18 0.9300 .
C25 C27 1.506(5) .
C14 C13 1.383(6) .
C14 C9 1.402(6) .
C14 C15 1.531(5) .
C3 C4 1.375(5) .
C3 H3 0.9300 .
C5 C6 1.386(5) .
C5 C4 1.398(5) .
C19 C20 1.364(7) .
C19 C22 1.520(5) .
C6 H6 0.9300 .
C22 Zn1 2.548(4) 2
C17 C16 1.387(7) .
C17 H17 0.9300 .
C21 C16 1.376(6) .
C21 C20 1.402(5) .
C21 H21 0.9300 .
C4 H4 0.9300 .
C11 C12 1.364(7) .
C11 C10 1.382(7) .
C11 H11 0.9300 .
C9 C10 1.403(5) .
C9 C8 1.503(6) .
C15 H15A 0.9700 .
C15 H15B 0.9700 .
C8 H8A 0.9700 .
C8 H8B 0.9700 .
C13 C12 1.406(6) .
C13 H13 0.9300 .
C20 H20 0.9300 .
C10 H10 0.9300 .
C12 H12 0.9300 .
C27 H27A 0.9600 .
C27 H27B 0.9600 .
C27 H27C 0.9600 .

loop_
_geom_hbond_atom_site_label_D
_geom_hbond_atom_site_label_H
_geom_hbond_atom_site_label_A
_geom_hbond_distance_DH
_geom_hbond_distance_HA
_geom_hbond_distance_DA
_geom_hbond_angle_DHA
_geom_hbond_site_symmetry_A
N2 H2 O6 0.86 2.32 2.827(5) 117.9 2
N2 H2 O1 0.86 2.23 2.908(4) 135.4 4_545
